data_4068636
loop_
_publ_author_name
'Koutsantonis, George A.'
'Jenkins, Gareth I.'
'Schauer, Phil A.'
'Szczepaniak, Barbara'
'Skelton, Brian W.'
'Tan, Colin'
'White, Allan H.'

_publ_section_title
;
 Coordinating Tectons: Bipyridyl-Terminated Group 8 Alkynyl Complexes
;
_journal_issue 7
_journal_name_full Organometallics
_journal_page_first 2195
_journal_paper_doi 10.1021/om800992p
_journal_volume 28
_journal_year 2009
_chemical_formula_moiety 'C64 H55 Cl N2 P4 Ru, 0.329(C7 H8)'
_chemical_formula_sum 'C66.3 H57.63 Cl N2 P4 Ru'
_chemical_formula_weight 1142.77
_chemical_name_systematic
;
 ?
;
_space_group_IT_number 14
_symmetry_cell_setting monoclinic
_symmetry_space_group_name_Hall '-P 2yn'
_symmetry_space_group_name_H-M 'P 1 21/n 1'
_atom_sites_solution_hydrogens geom
_atom_sites_solution_primary direct
_atom_sites_solution_secondary difmap
_audit_creation_date 2007-10-04T10:11:32-00:00
_audit_creation_method 'WinGX routine CIF_UPDATE'
_cell_angle_alpha 90
_cell_angle_beta 117.324(4)
_cell_angle_gamma 90
_cell_formula_units_Z 4
_cell_length_a 13.1714(4)
_cell_length_b 34.6140(10)
_cell_length_c 13.4140(4)
_cell_measurement_reflns_used 8890
_cell_measurement_temperature 100(2)
_cell_measurement_theta_max 65.6744
_cell_measurement_theta_min 2.5496
_cell_volume 5433.3(3)
_computing_cell_refinement
;
        CrysAlis RED, Oxford Diffraction Ltd.,
        Version 1.171.32.5 (release 08-05-2007 CrysAlis171 .NET)
        (compiled May  8 2007,13:10:02)
;
_computing_data_collection
;
        CrysAlis CCD, Oxford Diffraction Ltd.,
        Version 1.171.32.5 (release 08-05-2007 CrysAlis171 .NET)
        (compiled May  8 2007,13:10:02)
;
_computing_data_reduction
;
        CrysAlis RED, Oxford Diffraction Ltd.,
        Version 1.171.32.5 (release 08-05-2007 CrysAlis171 .NET)
        (compiled May  8 2007,13:10:02)
;
_computing_structure_refinement 'SHELXL-97 (Sheldrick, 1997)'
_diffrn_ambient_temperature 100(2)
_diffrn_detector_area_resol_mean 10.4738
_diffrn_measured_fraction_theta_full 0.991
_diffrn_measured_fraction_theta_max 0.991
_diffrn_orient_matrix_UB_11 0.0114294934
_diffrn_orient_matrix_UB_12 0.0284684308
_diffrn_orient_matrix_UB_13 -0.0825791168
_diffrn_orient_matrix_UB_21 -0.0569392386
_diffrn_orient_matrix_UB_22 0.0317020392
_diffrn_orient_matrix_UB_23 0.0372288042
_diffrn_orient_matrix_UB_31 0.1180607792
_diffrn_orient_matrix_UB_32 0.0126422519
_diffrn_orient_matrix_UB_33 0.0920196008
_diffrn_radiation_monochromator graphite
_diffrn_radiation_type CuK\a
_diffrn_radiation_wavelength 1.54184
_diffrn_reflns_av_R_equivalents 0.0987
_diffrn_reflns_av_unetI/netI 0.0911
_diffrn_reflns_limit_h_max 15
_diffrn_reflns_limit_h_min -15
_diffrn_reflns_limit_k_max 40
_diffrn_reflns_limit_k_min -38
_diffrn_reflns_limit_l_max 15
_diffrn_reflns_limit_l_min -15
_diffrn_reflns_number 52431
_diffrn_reflns_theta_full 65.94
_diffrn_reflns_theta_max 65.94
_diffrn_reflns_theta_min 2.55
_exptl_absorpt_coefficient_mu 4.241
_exptl_absorpt_correction_T_max 1.000
_exptl_absorpt_correction_T_min 0.827
_exptl_absorpt_correction_type multi-scan
_exptl_absorpt_process_details
;
        CrysAlis RED, Oxford Diffraction Ltd.,
        Version 1.171.32.5 (release 08-05-2007 CrysAlis171 .NET)
        (compiled May  8 2007,13:10:02)
        Empirical absorption correction using spherical harmonics,
 implemented in SCALE3 ABSPACK scaling algorithm.
;
_exptl_crystal_density_diffrn 1.397
_exptl_crystal_density_method 'not measured'
_exptl_crystal_F_000 2362
_exptl_crystal_size_max 0.12
_exptl_crystal_size_mid 0.087
_exptl_crystal_size_min 0.052
_refine_diff_density_max 1.602
_refine_diff_density_min -0.642
_refine_diff_density_rms 0.09
_refine_ls_extinction_method none
_refine_ls_goodness_of_fit_ref 0.984
_refine_ls_hydrogen_treatment constr
_refine_ls_matrix_type full
_refine_ls_number_parameters 673
_refine_ls_number_reflns 9369
_refine_ls_number_restraints 0
_refine_ls_restrained_S_all 0.984
_refine_ls_R_factor_all 0.1029
_refine_ls_R_factor_gt 0.0608
_refine_ls_shift/su_max 0.001
_refine_ls_shift/su_mean 0
_refine_ls_structure_factor_coef Fsqd
_refine_ls_weighting_details 'calc w=1/[\s^2^(Fo^2^)+(0.0786P)^2^+0.0000P] where P=(Fo^2^+2Fc^2^)/3'
_refine_ls_weighting_scheme calc
_refine_ls_wR_factor_gt 0.1372
_refine_ls_wR_factor_ref 0.1538
_reflns_number_gt 5455
_reflns_number_total 9369
_reflns_threshold_expression I>2sigma(I)
_cod_data_source_file om800992p_si_002.cif
_cod_data_source_block gk233
_cod_original_sg_symbol_Hall -P_2yn
_cod_original_formula_sum 'C66.30 H57.63 Cl N2 P4 Ru'
_cod_database_code 4068636

loop_
_symmetry_equiv_pos_as_xyz
'x, y, z'
'-x+1/2, y+1/2, -z+1/2'
'-x, -y, -z'
'x-1/2, -y-1/2, z-1/2'

loop_
_atom_site_label
_atom_site_type_symbol
_atom_site_fract_x
_atom_site_fract_y
_atom_site_fract_z
_atom_site_U_iso_or_equiv
_atom_site_adp_type
_atom_site_occupancy
_atom_site_symmetry_multiplicity
_atom_site_calc_flag
_atom_site_refinement_flags
_atom_site_disorder_assembly
_atom_site_disorder_group
Ru1 Ru 0.78832(4) 0.610456(13) 0.74079(4) 0.03731(15) Uani 1 1 d . . .
Cl1 Cl 0.84445(12) 0.56493(4) 0.90091(12) 0.0438(4) Uani 1 1 d . . .
P1 P 0.59927(12) 0.59871(5) 0.70964(13) 0.0424(4) Uani 1 1 d . . .
C111 C 0.4791(4) 0.61210(19) 0.5740(5) 0.0434(15) Uani 1 1 d . . .
C112 C 0.4699(5) 0.6505(2) 0.5395(5) 0.0495(16) Uani 1 1 d . . .
H112 H 0.5261 0.6687 0.585 0.059 Uiso 1 1 calc R . .
C113 C 0.3790(5) 0.6624(2) 0.4389(5) 0.0554(18) Uani 1 1 d . . .
H113 H 0.3725 0.6888 0.4172 0.066 Uiso 1 1 calc R . .
C114 C 0.2978(5) 0.6359(2) 0.3700(5) 0.060(2) Uani 1 1 d . . .
H114 H 0.2365 0.644 0.3008 0.072 Uiso 1 1 calc R . .
C115 C 0.3074(5) 0.5978(2) 0.4031(5) 0.0567(19) Uani 1 1 d . . .
H115 H 0.252 0.5795 0.3566 0.068 Uiso 1 1 calc R . .
C116 C 0.3975(5) 0.5858(2) 0.5043(5) 0.0545(18) Uani 1 1 d . . .
H116 H 0.4033 0.5594 0.5259 0.065 Uiso 1 1 calc R . .
C121 C 0.5483(5) 0.61448(19) 0.8100(5) 0.0478(16) Uani 1 1 d . . .
C122 C 0.6240(5) 0.6117(2) 0.9248(5) 0.0553(18) Uani 1 1 d . . .
H122 H 0.6986 0.6016 0.9487 0.066 Uiso 1 1 calc R . .
C123 C 0.5904(6) 0.6237(2) 1.0028(6) 0.067(2) Uani 1 1 d . . .
H123 H 0.6415 0.6209 1.0804 0.081 Uiso 1 1 calc R . .
C124 C 0.4836(6) 0.6396(2) 0.9706(6) 0.072(2) Uani 1 1 d . . .
H124 H 0.4623 0.6486 1.0253 0.086 Uiso 1 1 calc R . .
C125 C 0.4091(6) 0.6422(2) 0.8588(7) 0.068(2) Uani 1 1 d . . .
H125 H 0.3349 0.6526 0.8356 0.081 Uiso 1 1 calc R . .
C126 C 0.4409(5) 0.62986(19) 0.7796(5) 0.0532(17) Uani 1 1 d . . .
H126 H 0.3879 0.6319 0.7024 0.064 Uiso 1 1 calc R . .
C10 C 0.5866(5) 0.54570(18) 0.7119(5) 0.0459(16) Uani 1 1 d . . .
H10A H 0.6313 0.5362 0.7897 0.055 Uiso 1 1 calc R . .
H10B H 0.5056 0.5386 0.6861 0.055 Uiso 1 1 calc R . .
C20 C 0.6297(5) 0.52674(18) 0.6372(5) 0.0467(16) Uani 1 1 d . . .
H20A H 0.5663 0.5253 0.5599 0.056 Uiso 1 1 calc R . .
H20B H 0.6534 0.5 0.6636 0.056 Uiso 1 1 calc R . .
P2 P 0.75252(12) 0.55265(4) 0.63416(12) 0.0382(4) Uani 1 1 d . . .
C211 C 0.7014(4) 0.55181(18) 0.4817(5) 0.0408(15) Uani 1 1 d . . .
C212 C 0.6366(5) 0.58250(19) 0.4169(5) 0.0542(18) Uani 1 1 d . . .
H212 H 0.6251 0.6047 0.4523 0.065 Uiso 1 1 calc R . .
C213 C 0.5886(6) 0.5809(2) 0.3009(6) 0.063(2) Uani 1 1 d . . .
H213 H 0.5446 0.6021 0.2576 0.076 Uiso 1 1 calc R . .
C214 C 0.6036(6) 0.5489(2) 0.2466(6) 0.062(2) Uani 1 1 d . . .
H214 H 0.5718 0.5482 0.1672 0.074 Uiso 1 1 calc R . .
C215 C 0.6654(5) 0.5181(2) 0.3106(5) 0.0579(19) Uani 1 1 d . . .
H215 H 0.6752 0.4957 0.2752 0.069 Uiso 1 1 calc R . .
C216 C 0.7135(5) 0.51971(19) 0.4271(5) 0.0494(17) Uani 1 1 d . . .
H216 H 0.7558 0.4982 0.4701 0.059 Uiso 1 1 calc R . .
C221 C 0.8686(5) 0.51629(16) 0.6827(5) 0.0394(14) Uani 1 1 d . . .
C222 C 0.8816(5) 0.49043(17) 0.7675(5) 0.0450(15) Uani 1 1 d . . .
H222 H 0.8258 0.4895 0.7938 0.054 Uiso 1 1 calc R . .
C223 C 0.9757(5) 0.46593(18) 0.8139(5) 0.0511(17) Uani 1 1 d . . .
H223 H 0.9839 0.4482 0.8712 0.061 Uiso 1 1 calc R . .
C224 C 1.0556(5) 0.46757(17) 0.7768(5) 0.0498(17) Uani 1 1 d . . .
H224 H 1.1212 0.4515 0.8104 0.06 Uiso 1 1 calc R . .
C225 C 1.0430(5) 0.49233(17) 0.6906(5) 0.0484(16) Uani 1 1 d . . .
H225 H 1.0976 0.4926 0.6628 0.058 Uiso 1 1 calc R . .
C226 C 0.9487(5) 0.51672(17) 0.6457(5) 0.0454(16) Uani 1 1 d . . .
H226 H 0.9401 0.5341 0.5877 0.054 Uiso 1 1 calc R . .
P3 P 0.97658(12) 0.62071(4) 0.76913(12) 0.0377(4) Uani 1 1 d . . .
C311 C 1.0192(5) 0.60858(16) 0.6590(4) 0.0391(14) Uani 1 1 d . . .
C312 C 0.9390(5) 0.61074(16) 0.5472(5) 0.0412(14) Uani 1 1 d . . .
H312 H 0.8642 0.6198 0.5276 0.049 Uiso 1 1 calc R . .
C313 C 0.9667(5) 0.59985(17) 0.4644(5) 0.0458(16) Uani 1 1 d . . .
H313 H 0.9108 0.6011 0.388 0.055 Uiso 1 1 calc R . .
C314 C 1.0753(5) 0.58712(18) 0.4920(5) 0.0463(15) Uani 1 1 d . . .
H314 H 1.0946 0.5795 0.4348 0.056 Uiso 1 1 calc R . .
C315 C 1.1562(5) 0.58545(18) 0.6036(5) 0.0476(16) Uani 1 1 d . . .
H315 H 1.2318 0.5773 0.6227 0.057 Uiso 1 1 calc R . .
C316 C 1.1284(5) 0.59550(17) 0.6865(5) 0.0426(15) Uani 1 1 d . . .
H316 H 1.1838 0.5935 0.7629 0.051 Uiso 1 1 calc R . .
C321 C 1.0956(5) 0.60164(17) 0.8987(5) 0.0407(15) Uani 1 1 d . . .
C322 C 1.1837(5) 0.62419(19) 0.9756(5) 0.0445(15) Uani 1 1 d . . .
H322 H 1.1873 0.6508 0.9605 0.053 Uiso 1 1 calc R . .
C323 C 1.2667(5) 0.6082(2) 1.0743(5) 0.0512(17) Uani 1 1 d . . .
H323 H 1.3256 0.6241 1.1272 0.061 Uiso 1 1 calc R . .
C324 C 1.2644(5) 0.5697(2) 1.0957(5) 0.062(2) Uani 1 1 d . . .
H324 H 1.3213 0.559 1.1636 0.074 Uiso 1 1 calc R . .
C325 C 1.1794(5) 0.5464(2) 1.0188(5) 0.061(2) Uani 1 1 d . . .
H325 H 1.1791 0.5195 1.0329 0.073 Uiso 1 1 calc R . .
C326 C 1.0941(5) 0.56233(19) 0.9205(5) 0.0474(16) Uani 1 1 d . . .
H326 H 1.0349 0.5464 0.8684 0.057 Uiso 1 1 calc R . .
C30 C 0.9995(4) 0.67305(16) 0.7851(4) 0.0393(14) Uani 1 1 d . . .
H30A H 1.0802 0.6792 0.8061 0.047 Uiso 1 1 calc R . .
H30B H 0.9502 0.6863 0.7136 0.047 Uiso 1 1 calc R . .
C40 C 0.9702(5) 0.68620(17) 0.8756(5) 0.0461(16) Uani 1 1 d . . .
H40A H 0.9704 0.7148 0.8782 0.055 Uiso 1 1 calc R . .
H40B H 1.0288 0.6767 0.9492 0.055 Uiso 1 1 calc R . .
P4 P 0.82678(12) 0.66779(4) 0.84876(12) 0.0378(4) Uani 1 1 d . . .
C411 C 0.7316(5) 0.70936(18) 0.7834(5) 0.0470(16) Uani 1 1 d . . .
C412 C 0.7662(6) 0.73942(19) 0.7345(5) 0.0536(17) Uani 1 1 d . . .
H412 H 0.8404 0.7393 0.7392 0.064 Uiso 1 1 calc R . .
C413 C 0.6900(6) 0.7691(2) 0.6796(6) 0.0619(19) Uani 1 1 d . . .
H413 H 0.7133 0.7901 0.6493 0.074 Uiso 1 1 calc R . .
C414 C 0.5820(6) 0.7683(2) 0.6688(5) 0.063(2) Uani 1 1 d . . .
H414 H 0.5299 0.7884 0.6293 0.076 Uiso 1 1 calc R . .
C415 C 0.5476(6) 0.7386(2) 0.7148(6) 0.0604(19) Uani 1 1 d . . .
H415 H 0.4722 0.7385 0.7069 0.072 Uiso 1 1 calc R . .
C416 C 0.6223(5) 0.70908(19) 0.7722(5) 0.0541(18) Uani 1 1 d . . .
H416 H 0.5983 0.6887 0.8039 0.065 Uiso 1 1 calc R . .
C421 C 0.8461(4) 0.66797(17) 0.9928(4) 0.0385(14) Uani 1 1 d . . .
C422 C 0.9197(5) 0.64043(16) 1.0666(5) 0.0411(14) Uani 1 1 d . . .
H422 H 0.9569 0.6225 1.0408 0.049 Uiso 1 1 calc R . .
C423 C 0.9389(5) 0.63903(17) 1.1763(5) 0.0456(15) Uani 1 1 d . . .
H423 H 0.9902 0.6203 1.2257 0.055 Uiso 1 1 calc R . .
C424 C 0.8845(5) 0.66458(19) 1.2158(5) 0.0498(16) Uani 1 1 d . . .
H424 H 0.8974 0.6632 1.2915 0.06 Uiso 1 1 calc R . .
C425 C 0.8114(5) 0.69195(19) 1.1442(5) 0.0534(17) Uani 1 1 d . . .
H425 H 0.7732 0.7094 1.1703 0.064 Uiso 1 1 calc R . .
C426 C 0.7936(5) 0.69399(19) 1.0347(5) 0.0495(16) Uani 1 1 d . . .
H426 H 0.7447 0.7134 0.9867 0.059 Uiso 1 1 calc R . .
C1 C 0.7419(4) 0.64759(18) 0.6124(5) 0.0394(14) Uani 1 1 d . . .
C2 C 0.7143(5) 0.67145(19) 0.5415(5) 0.0469(16) Uani 1 1 d . . .
N11 N 0.5653(4) 0.71344(16) 0.2529(4) 0.0541(14) Uani 1 1 d . . .
C12 C 0.6397(5) 0.74234(18) 0.2621(5) 0.0425(15) Uani 1 1 d . . .
C13 C 0.7313(5) 0.75056(18) 0.3624(5) 0.0434(15) Uani 1 1 d . . .
H13 H 0.7793 0.7718 0.3682 0.052 Uiso 1 1 calc R . .
C14 C 0.7544(5) 0.72868(19) 0.4536(5) 0.0525(17) Uani 1 1 d . . .
H14 H 0.8181 0.7349 0.5232 0.063 Uiso 1 1 calc R . .
C15 C 0.6856(5) 0.69695(17) 0.4472(5) 0.0440(15) Uani 1 1 d . . .
C16 C 0.5876(5) 0.69172(19) 0.3447(5) 0.0509(17) Uani 1 1 d . . .
H16 H 0.5346 0.6722 0.3394 0.061 Uiso 1 1 calc R . .
N21 N 0.6950(6) 0.79188(18) 0.1692(5) 0.0772(19) Uani 1 1 d . . .
C22 C 0.6222(5) 0.76297(18) 0.1584(5) 0.0473(16) Uani 1 1 d . . .
C23 C 0.5402(5) 0.7520(2) 0.0576(5) 0.060(2) Uani 1 1 d . . .
H23 H 0.4879 0.7322 0.0522 0.072 Uiso 1 1 calc R . .
C24 C 0.5322(6) 0.7690(3) -0.0359(6) 0.081(3) Uani 1 1 d . . .
H24 H 0.4747 0.7609 -0.1071 0.097 Uiso 1 1 calc R . .
C25 C 0.6063(6) 0.7982(2) -0.0299(6) 0.066(2) Uani 1 1 d . . .
H25 H 0.6022 0.8104 -0.0952 0.079 Uiso 1 1 calc R . .
C26 C 0.6834(6) 0.8083(2) 0.0723(5) 0.074(2) Uani 1 1 d . . .
H26 H 0.7345 0.8286 0.0785 0.088 Uiso 1 1 calc R . .
C01 C 0.4396(6) 0.5183(2) 0.9538(5) 0.052(5) Uiso 0.329(4) 1 d PR A -1
C02 C 0.5408(6) 0.5289(2) 0.9525(5) 0.046(5) Uiso 0.329(4) 1 d PR A -1
H02 H 0.5443 0.5511 0.9125 0.055 Uiso 0.329(4) 1 calc PR A -1
C03 C 0.6372(18) 0.5059(6) 1.0119(17) 0.056(6) Uiso 0.329(4) 1 d P A -1
H03 H 0.7073 0.5131 1.0128 0.067 Uiso 0.329(4) 1 calc PR A -1
C04 C 0.6344(19) 0.4743(6) 1.0672(18) 0.051(5) Uiso 0.329(4) 1 d P A -1
H04 H 0.7009 0.4588 1.1035 0.061 Uiso 0.329(4) 1 calc PR A -1
C05 C 0.5372(15) 0.4642(5) 1.0720(15) 0.045(5) Uiso 0.329(4) 1 d P A -1
H05 H 0.5369 0.4426 1.1158 0.054 Uiso 0.329(4) 1 calc PR A -1
C06 C 0.4375(17) 0.4857(6) 1.0122(16) 0.045(5) Uiso 0.329(4) 1 d P A -1
H06 H 0.3681 0.4778 1.0116 0.054 Uiso 0.329(4) 1 calc PR A -1
C07 C 0.341(2) 0.5426(7) 0.895(2) 0.071(7) Uiso 0.329(4) 1 d P A -1
H07A H 0.324 0.5563 0.9492 0.106 Uiso 0.329(4) 1 calc PR A -1
H07B H 0.2758 0.5266 0.8462 0.106 Uiso 0.329(4) 1 calc PR A -1
H07C H 0.3574 0.5614 0.8493 0.106 Uiso 0.329(4) 1 calc PR A -1

loop_
_atom_site_aniso_label
_atom_site_aniso_U_11
_atom_site_aniso_U_22
_atom_site_aniso_U_33
_atom_site_aniso_U_23
_atom_site_aniso_U_13
_atom_site_aniso_U_12
Ru1 0.0234(2) 0.0406(3) 0.0358(2) 0.0002(2) 0.00313(18) -0.0014(2)
Cl1 0.0322(8) 0.0432(8) 0.0447(8) 0.0023(7) 0.0079(6) -0.0024(6)
P1 0.0247(8) 0.0543(10) 0.0389(9) -0.0020(7) 0.0066(7) -0.0029(7)
C111 0.018(3) 0.062(4) 0.042(3) -0.006(3) 0.007(3) -0.002(3)
C112 0.023(3) 0.071(5) 0.047(4) -0.002(3) 0.009(3) -0.002(3)
C113 0.034(4) 0.070(5) 0.053(4) 0.008(4) 0.012(3) 0.009(3)
C114 0.026(3) 0.097(6) 0.046(4) -0.004(4) 0.005(3) 0.006(4)
C115 0.026(3) 0.083(5) 0.050(4) -0.014(4) 0.007(3) -0.005(3)
C116 0.029(3) 0.061(4) 0.061(4) -0.008(3) 0.010(3) 0.000(3)
C121 0.025(3) 0.058(4) 0.052(4) -0.011(3) 0.011(3) -0.013(3)
C122 0.039(4) 0.079(5) 0.044(4) -0.013(4) 0.017(3) -0.004(4)
C123 0.048(4) 0.094(6) 0.060(5) -0.019(4) 0.025(4) -0.018(4)
C124 0.053(5) 0.096(6) 0.067(5) -0.032(4) 0.028(4) -0.022(4)
C125 0.040(4) 0.082(6) 0.086(6) -0.023(5) 0.033(4) -0.005(4)
C126 0.035(4) 0.066(5) 0.051(4) -0.009(3) 0.014(3) -0.014(3)
C10 0.032(3) 0.061(4) 0.040(3) -0.005(3) 0.013(3) -0.010(3)
C20 0.034(3) 0.049(4) 0.048(4) -0.005(3) 0.011(3) -0.013(3)
P2 0.0252(8) 0.0407(9) 0.0375(8) -0.0012(7) 0.0047(6) -0.0022(6)
C211 0.023(3) 0.053(4) 0.034(3) -0.004(3) 0.002(2) -0.010(3)
C212 0.037(4) 0.054(4) 0.051(4) -0.002(3) 0.002(3) -0.006(3)
C213 0.049(4) 0.061(5) 0.048(4) 0.006(4) -0.004(3) -0.002(4)
C214 0.053(4) 0.070(5) 0.041(4) -0.003(4) 0.004(3) -0.012(4)
C215 0.045(4) 0.060(5) 0.056(4) -0.012(4) 0.012(3) -0.013(3)
C216 0.039(4) 0.048(4) 0.041(4) 0.000(3) 0.001(3) -0.010(3)
C221 0.028(3) 0.039(3) 0.039(3) -0.004(3) 0.005(3) -0.004(3)
C222 0.039(4) 0.048(4) 0.039(3) -0.010(3) 0.010(3) -0.012(3)
C223 0.042(4) 0.042(4) 0.049(4) 0.003(3) 0.004(3) 0.000(3)
C224 0.034(4) 0.038(4) 0.054(4) -0.007(3) 0.000(3) 0.004(3)
C225 0.030(3) 0.043(4) 0.061(4) -0.011(3) 0.011(3) -0.002(3)
C226 0.038(4) 0.039(4) 0.042(4) -0.002(3) 0.004(3) -0.007(3)
P3 0.0246(7) 0.0453(9) 0.0325(8) -0.0014(7) 0.0038(6) -0.0040(6)
C311 0.030(3) 0.034(3) 0.040(3) -0.002(3) 0.005(3) -0.012(3)
C312 0.030(3) 0.038(3) 0.044(3) 0.004(3) 0.007(3) -0.001(3)
C313 0.041(4) 0.050(4) 0.036(3) 0.005(3) 0.009(3) -0.004(3)
C314 0.043(4) 0.052(4) 0.045(4) -0.005(3) 0.021(3) -0.007(3)
C315 0.030(3) 0.051(4) 0.054(4) -0.005(3) 0.013(3) -0.004(3)
C316 0.027(3) 0.044(4) 0.048(4) -0.002(3) 0.009(3) -0.004(3)
C321 0.027(3) 0.052(4) 0.038(3) 0.002(3) 0.010(3) 0.002(3)
C322 0.027(3) 0.058(4) 0.045(4) -0.002(3) 0.013(3) -0.005(3)
C323 0.027(3) 0.081(5) 0.035(3) 0.000(3) 0.005(3) -0.012(3)
C324 0.034(4) 0.082(6) 0.049(4) 0.018(4) 0.001(3) -0.006(4)
C325 0.042(4) 0.062(5) 0.056(4) 0.015(4) 0.002(3) -0.006(3)
C326 0.034(3) 0.058(4) 0.037(3) 0.001(3) 0.006(3) -0.002(3)
C30 0.023(3) 0.048(4) 0.037(3) 0.001(3) 0.004(2) -0.002(3)
C40 0.035(3) 0.046(4) 0.044(4) -0.006(3) 0.006(3) -0.012(3)
P4 0.0273(8) 0.0415(9) 0.0346(8) -0.0008(7) 0.0057(6) 0.0003(7)
C411 0.039(4) 0.042(4) 0.037(4) -0.001(3) -0.001(3) 0.013(3)
C412 0.054(4) 0.052(4) 0.051(4) 0.006(3) 0.021(3) 0.006(3)
C413 0.078(6) 0.051(4) 0.056(4) 0.012(4) 0.030(4) 0.014(4)
C414 0.069(5) 0.056(5) 0.048(4) 0.008(4) 0.012(4) 0.019(4)
C415 0.045(4) 0.062(5) 0.059(4) -0.001(4) 0.010(4) 0.010(4)
C416 0.038(4) 0.048(4) 0.056(4) 0.008(3) 0.004(3) 0.010(3)
C421 0.027(3) 0.044(3) 0.036(3) -0.003(3) 0.008(3) -0.006(3)
C422 0.034(3) 0.035(3) 0.044(4) -0.004(3) 0.009(3) -0.003(3)
C423 0.043(4) 0.042(4) 0.042(4) -0.003(3) 0.010(3) -0.003(3)
C424 0.046(4) 0.060(4) 0.036(3) -0.003(3) 0.012(3) -0.005(3)
C425 0.050(4) 0.057(4) 0.049(4) -0.004(3) 0.020(3) 0.006(3)
C426 0.038(4) 0.057(4) 0.045(4) 0.000(3) 0.012(3) 0.004(3)
C1 0.017(3) 0.046(4) 0.045(4) -0.003(3) 0.006(3) 0.001(3)
C2 0.025(3) 0.052(4) 0.055(4) -0.007(4) 0.012(3) -0.005(3)
N11 0.040(3) 0.059(4) 0.055(3) 0.005(3) 0.014(3) 0.003(3)
C12 0.033(3) 0.048(4) 0.044(4) 0.003(3) 0.015(3) 0.007(3)
C13 0.034(3) 0.045(4) 0.043(4) -0.003(3) 0.011(3) -0.006(3)
C14 0.043(4) 0.057(4) 0.048(4) 0.007(3) 0.014(3) 0.004(3)
C15 0.040(4) 0.045(4) 0.041(4) 0.005(3) 0.014(3) 0.012(3)
C16 0.043(4) 0.054(4) 0.044(4) 0.012(3) 0.010(3) 0.006(3)
N21 0.098(5) 0.063(4) 0.064(4) 0.006(3) 0.032(4) -0.009(4)
C22 0.045(4) 0.043(4) 0.049(4) 0.008(3) 0.018(3) 0.017(3)
C23 0.034(4) 0.090(6) 0.047(4) 0.023(4) 0.009(3) 0.001(4)
C24 0.039(4) 0.128(8) 0.055(5) 0.023(5) 0.004(4) 0.006(5)
C25 0.059(5) 0.076(5) 0.054(5) 0.017(4) 0.020(4) 0.008(4)
C26 0.090(6) 0.068(5) 0.056(5) 0.009(4) 0.028(5) -0.012(4)

loop_
_atom_type_symbol
_atom_type_description
_atom_type_scat_dispersion_real
_atom_type_scat_dispersion_imag
_atom_type_scat_source
C C 0.0181 0.0091 'International Tables Vol C Tables 4.2.6.8 and 6.1.1.4'
H H 0 0 'International Tables Vol C Tables 4.2.6.8 and 6.1.1.4'
N N 0.0311 0.018 'International Tables Vol C Tables 4.2.6.8 and 6.1.1.4'
P P 0.2955 0.4335 'International Tables Vol C Tables 4.2.6.8 and 6.1.1.4'
Cl Cl 0.3639 0.7018 'International Tables Vol C Tables 4.2.6.8 and 6.1.1.4'
Ru Ru 0.0552 3.296 'International Tables Vol C Tables 4.2.6.8 and 6.1.1.4'

loop_
_geom_angle_atom_site_label_1
_geom_angle_atom_site_label_2
_geom_angle_atom_site_label_3
_geom_angle
C1 Ru1 P3 85.72(15)
C1 Ru1 P1 94.44(15)
P3 Ru1 P1 178.50(6)
C1 Ru1 P4 83.32(17)
P3 Ru1 P4 82.03(5)
P1 Ru1 P4 99.47(6)
C1 Ru1 P2 97.15(17)
P3 Ru1 P2 97.31(5)
P1 Ru1 P2 81.19(6)
P4 Ru1 P2 179.17(6)
C1 Ru1 Cl1 179.26(17)
P3 Ru1 Cl1 94.73(5)
P1 Ru1 Cl1 85.12(5)
P4 Ru1 Cl1 96.16(5)
P2 Ru1 Cl1 83.37(5)
C111 P1 C121 102.2(3)
C111 P1 C10 102.9(3)
C121 P1 C10 102.5(3)
C111 P1 Ru1 119.3(2)
C121 P1 Ru1 121.85(18)
C10 P1 Ru1 105.32(19)
C116 C111 C112 118.6(6)
C116 C111 P1 123.2(5)
C112 C111 P1 118.2(4)
C113 C112 C111 120.6(6)
C113 C112 H112 119.7
C111 C112 H112 119.7
C114 C113 C112 120.4(7)
C114 C113 H113 119.8
C112 C113 H113 119.8
C115 C114 C113 119.3(6)
C115 C114 H114 120.4
C113 C114 H114 120.4
C114 C115 C116 120.6(6)
C114 C115 H115 119.7
C116 C115 H115 119.7
C111 C116 C115 120.6(7)
C111 C116 H116 119.7
C115 C116 H116 119.7
C126 C121 C122 117.6(6)
C126 C121 P1 124.3(5)
C122 C121 P1 118.0(5)
C123 C122 C121 120.1(7)
C123 C122 H122 119.9
C121 C122 H122 119.9
C122 C123 C124 121.3(7)
C122 C123 H123 119.4
C124 C123 H123 119.4
C125 C124 C123 118.9(7)
C125 C124 H124 120.5
C123 C124 H124 120.5
C124 C125 C126 120.5(7)
C124 C125 H125 119.8
C126 C125 H125 119.8
C125 C126 C121 121.6(6)
C125 C126 H126 119.2
C121 C126 H126 119.2
C20 C10 P1 110.9(4)
C20 C10 H10A 109.4
P1 C10 H10A 109.4
C20 C10 H10B 109.4
P1 C10 H10B 109.4
H10A C10 H10B 108
C10 C20 P2 113.5(4)
C10 C20 H20A 108.9
P2 C20 H20A 108.9
C10 C20 H20B 108.9
P2 C20 H20B 108.9
H20A C20 H20B 107.7
C211 P2 C221 101.7(3)
C211 P2 C20 98.0(3)
C221 P2 C20 104.4(3)
C211 P2 Ru1 123.6(2)
C221 P2 Ru1 117.16(18)
C20 P2 Ru1 109.0(2)
C216 C211 C212 118.1(6)
C216 C211 P2 122.1(5)
C212 C211 P2 119.4(5)
C213 C212 C211 120.3(7)
C213 C212 H212 119.9
C211 C212 H212 119.9
C212 C213 C214 121.2(7)
C212 C213 H213 119.4
C214 C213 H213 119.4
C215 C214 C213 118.5(6)
C215 C214 H214 120.8
C213 C214 H214 120.8
C214 C215 C216 120.3(7)
C214 C215 H215 119.9
C216 C215 H215 119.9
C211 C216 C215 121.6(6)
C211 C216 H216 119.2
C215 C216 H216 119.2
C226 C221 C222 118.7(6)
C226 C221 P2 121.3(5)
C222 C221 P2 119.7(5)
C223 C222 C221 120.5(6)
C223 C222 H222 119.8
C221 C222 H222 119.8
C224 C223 C222 119.5(6)
C224 C223 H223 120.3
C222 C223 H223 120.3
C223 C224 C225 121.1(6)
C223 C224 H224 119.5
C225 C224 H224 119.5
C224 C225 C226 118.5(6)
C224 C225 H225 120.8
C226 C225 H225 120.8
C221 C226 C225 121.7(6)
C221 C226 H226 119.1
C225 C226 H226 119.1
C30 P3 C321 102.7(3)
C30 P3 C311 102.9(3)
C321 P3 C311 103.4(3)
C30 P3 Ru1 105.82(19)
C321 P3 Ru1 118.3(2)
C311 P3 Ru1 121.23(17)
C312 C311 C316 119.2(6)
C312 C311 P3 119.5(5)
C316 C311 P3 121.3(4)
C313 C312 C311 120.6(6)
C313 C312 H312 119.7
C311 C312 H312 119.7
C312 C313 C314 120.0(6)
C312 C313 H313 120
C314 C313 H313 120
C313 C314 C315 119.6(6)
C313 C314 H314 120.2
C315 C314 H314 120.2
C316 C315 C314 120.5(6)
C316 C315 H315 119.7
C314 C315 H315 119.7
C315 C316 C311 120.0(6)
C315 C316 H316 120
C311 C316 H316 120
C322 C321 C326 118.8(5)
C322 C321 P3 123.9(5)
C326 C321 P3 117.3(4)
C321 C322 C323 120.6(6)
C321 C322 H322 119.7
C323 C322 H322 119.7
C324 C323 C322 120.3(6)
C324 C323 H323 119.8
C322 C323 H323 119.8
C323 C324 C325 120.1(6)
C323 C324 H324 119.9
C325 C324 H324 119.9
C324 C325 C326 120.0(7)
C324 C325 H325 120
C326 C325 H325 120
C321 C326 C325 120.1(6)
C321 C326 H326 119.9
C325 C326 H326 119.9
C40 C30 P3 107.7(4)
C40 C30 H30A 110.2
P3 C30 H30A 110.2
C40 C30 H30B 110.2
P3 C30 H30B 110.2
H30A C30 H30B 108.5
C30 C40 P4 110.7(4)
C30 C40 H40A 109.5
P4 C40 H40A 109.5
C30 C40 H40B 109.5
P4 C40 H40B 109.5
H40A C40 H40B 108.1
C421 P4 C411 103.5(3)
C421 P4 C40 99.1(3)
C411 P4 C40 103.4(3)
C421 P4 Ru1 122.4(2)
C411 P4 Ru1 117.04(19)
C40 P4 Ru1 108.5(2)
C416 C411 C412 119.9(6)
C416 C411 P4 119.7(5)
C412 C411 P4 120.1(5)
C413 C412 C411 118.8(6)
C413 C412 H412 120.6
C411 C412 H412 120.6
C414 C413 C412 120.5(7)
C414 C413 H413 119.7
C412 C413 H413 119.7
C413 C414 C415 120.6(7)
C413 C414 H414 119.7
C415 C414 H414 119.7
C414 C415 C416 120.4(7)
C414 C415 H415 119.8
C416 C415 H415 119.8
C411 C416 C415 119.7(7)
C411 C416 H416 120.1
C415 C416 H416 120.1
C422 C421 C426 117.7(5)
C422 C421 P4 117.5(5)
C426 C421 P4 124.8(5)
C423 C422 C421 120.7(6)
C423 C422 H422 119.7
C421 C422 H422 119.7
C422 C423 C424 120.9(6)
C422 C423 H423 119.6
C424 C423 H423 119.6
C425 C424 C423 119.3(6)
C425 C424 H424 120.3
C423 C424 H424 120.3
C424 C425 C426 120.1(6)
C424 C425 H425 120
C426 C425 H425 120
C425 C426 C421 121.4(6)
C425 C426 H426 119.3
C421 C426 H426 119.3
C2 C1 Ru1 175.4(6)
C1 C2 C15 172.3(7)
C16 N11 C12 118.5(5)
C13 C12 N11 121.0(6)
C13 C12 C22 120.7(6)
N11 C12 C22 118.1(5)
C14 C13 C12 120.4(6)
C14 C13 H13 119.8
C12 C13 H13 119.8
C13 C14 C15 120.9(6)
C13 C14 H14 119.5
C15 C14 H14 119.5
C16 C15 C14 116.2(6)
C16 C15 C2 122.2(6)
C14 C15 C2 121.6(5)
N11 C16 C15 122.5(6)
N11 C16 H16 118.8
C15 C16 H16 118.8
C22 N21 C26 116.4(6)
C23 C22 N21 121.6(6)
C23 C22 C12 121.0(6)
N21 C22 C12 117.4(6)
C22 C23 C24 119.8(7)
C22 C23 H23 120.1
C24 C23 H23 120.1
C23 C24 C25 121.1(7)
C23 C24 H24 119.5
C25 C24 H24 119.5
C26 C25 C24 115.9(7)
C26 C25 H25 122
C24 C25 H25 122
C25 C26 N21 125.2(7)
C25 C26 H26 117.4
N21 C26 H26 117.4
C06 C01 C02 119.5(9)
C06 C01 C07 122.8(14)
C02 C01 C07 117.7(11)
C01 C02 C03 117.9(10)
C01 C02 H02 121.1
C03 C02 H02 121.1
C04 C03 C02 122(2)
C04 C03 H03 118.8
C02 C03 H03 118.8
C03 C04 C05 120(2)
C03 C04 H04 119.8
C05 C04 H04 119.8
C04 C05 C06 119.5(19)
C04 C05 H05 120.2
C06 C05 H05 120.2
C01 C06 C05 120.1(16)
C01 C06 H06 119.9
C05 C06 H06 119.9

loop_
_geom_bond_atom_site_label_1
_geom_bond_atom_site_label_2
_geom_bond_distance
Ru1 C1 2.007(6)
Ru1 P3 2.3566(15)
Ru1 P1 2.3633(16)
Ru1 P4 2.3705(16)
Ru1 P2 2.3775(16)
Ru1 Cl1 2.4871(15)
P1 C111 1.840(6)
P1 C121 1.842(6)
P1 C10 1.844(6)
C111 C116 1.392(8)
C111 C112 1.395(9)
C112 C113 1.393(8)
C112 H112 0.95
C113 C114 1.390(9)
C113 H113 0.95
C114 C115 1.381(10)
C114 H114 0.95
C115 C116 1.395(8)
C115 H115 0.95
C116 H116 0.95
C121 C126 1.387(8)
C121 C122 1.401(8)
C122 C123 1.373(9)
C122 H122 0.95
C123 C124 1.383(9)
C123 H123 0.95
C124 C125 1.367(10)
C124 H124 0.95
C125 C126 1.376(9)
C125 H125 0.95
C126 H126 0.95
C10 C20 1.509(8)
C10 H10A 0.99
C10 H10B 0.99
C20 P2 1.867(6)
C20 H20A 0.99
C20 H20B 0.99
P2 C211 1.837(6)
P2 C221 1.853(6)
C211 C216 1.380(8)
C211 C212 1.390(8)
C212 C213 1.386(8)
C212 H212 0.95
C213 C214 1.389(10)
C213 H213 0.95
C214 C215 1.376(9)
C214 H214 0.95
C215 C216 1.392(8)
C215 H215 0.95
C216 H216 0.95
C221 C226 1.357(8)
C221 C222 1.395(8)
C222 C223 1.390(8)
C222 H222 0.95
C223 C224 1.357(9)
C223 H223 0.95
C224 C225 1.387(9)
C224 H224 0.95
C225 C226 1.390(8)
C225 H225 0.95
C226 H226 0.95
P3 C30 1.833(6)
P3 C321 1.848(6)
P3 C311 1.853(6)
C311 C312 1.385(7)
C311 C316 1.387(8)
C312 C313 1.370(8)
C312 H312 0.95
C313 C314 1.375(8)
C313 H313 0.95
C314 C315 1.384(8)
C314 H314 0.95
C315 C316 1.366(8)
C315 H315 0.95
C316 H316 0.95
C321 C322 1.386(8)
C321 C326 1.394(8)
C322 C323 1.387(8)
C322 H322 0.95
C323 C324 1.367(9)
C323 H323 0.95
C324 C325 1.381(9)
C324 H324 0.95
C325 C326 1.395(8)
C325 H325 0.95
C326 H326 0.95
C30 C40 1.503(8)
C30 H30A 0.99
C30 H30B 0.99
C40 P4 1.866(6)
C40 H40A 0.99
C40 H40B 0.99
P4 C421 1.829(6)
P4 C411 1.844(6)
C411 C416 1.377(9)
C411 C412 1.412(9)
C412 C413 1.388(9)
C412 H412 0.95
C413 C414 1.363(10)
C413 H413 0.95
C414 C415 1.377(10)
C414 H414 0.95
C415 C416 1.383(8)
C415 H415 0.95
C416 H416 0.95
C421 C422 1.395(8)
C421 C426 1.401(8)
C422 C423 1.375(8)
C422 H422 0.95
C423 C424 1.388(8)
C423 H423 0.95
C424 C425 1.378(8)
C424 H424 0.95
C425 C426 1.379(8)
C425 H425 0.95
C426 H426 0.95
C1 C2 1.183(8)
C2 C15 1.444(9)
N11 C16 1.355(8)
N11 C12 1.366(8)
C12 C13 1.363(8)
C12 C22 1.484(8)
C13 C14 1.350(8)
C13 H13 0.95
C14 C15 1.401(8)
C14 H14 0.95
C15 C16 1.400(8)
C16 H16 0.95
N21 C22 1.348(8)
N21 C26 1.361(8)
C22 C23 1.341(8)
C23 C24 1.347(9)
C23 H23 0.95
C24 C25 1.381(10)
C24 H24 0.95
C25 C26 1.324(9)
C25 H25 0.95
C26 H26 0.95
C01 C06 1.38(2)
C01 C02 1.39
C01 C07 1.44(2)
C02 C03 1.40(2)
C02 H02 0.95
C03 C04 1.33(3)
C03 H03 0.95
C04 C05 1.36(3)
C04 H04 0.95
C05 C06 1.40(3)
C05 H05 0.95
C06 H06 0.95
C07 H07A 0.98
C07 H07B 0.98
C07 H07C 0.98
